data_4339656
loop_
_publ_author_name
'R\"ais\"anen, Minna T'
'Runeberg, Nino'
'Klinga, Martti'
'Nieger, Martin'
'Bolte, Michael'
'Pyykk\"o, Pekka'
'Leskel\"a, Markku'
'Repo, Timo'

_publ_section_title
;
 Coordination of pyridinethiols in gold(I) complexes.
;
_journal_issue 23
_journal_name_full 'Inorganic chemistry'
_journal_page_first 9954
_journal_page_last 9960
_journal_paper_doi 10.1021/ic700453t
_journal_volume 46
_journal_year 2007
_chemical_formula_moiety 'C10 H10 Au N2 S2, Cl'
_chemical_formula_sum 'C10 H10 Au Cl N2 S2'
_chemical_formula_weight 454.74
_chemical_name_systematic
; 
 bis(pyridine-4-thionato)gold(I) chloride   
;
_space_group_IT_number 14
_symmetry_cell_setting monoclinic
_symmetry_space_group_name_Hall '-P 2ybc'
_symmetry_space_group_name_H-M 'P 1 21/c 1'
_atom_sites_solution_hydrogens geom
_atom_sites_solution_primary direct
_atom_sites_solution_secondary difmap
_audit_creation_method SHELXL-97
_cell_angle_alpha 90.00
_cell_angle_beta 99.79(3)
_cell_angle_gamma 90.00
_cell_formula_units_Z 4
_cell_length_a 17.011(3)
_cell_length_b 11.425(2)
_cell_length_c 6.7930(10)
_cell_measurement_reflns_used 2833
_cell_measurement_temperature 123(2)
_cell_measurement_theta_max 27.48
_cell_measurement_theta_min 3.01
_cell_volume 1301.0(4)
_computing_cell_refinement 'COLLECT (Nonius, 2002)'
_computing_data_collection 'COLLECT (Nonius, 2002)'
_computing_data_reduction 'COLLECT (Nonius, 2002)'
_computing_molecular_graphics 'SHELXTL (Sheldrick, 1997)'
_computing_publication_material 'SHELXTL (Sheldrick, 1997)'
_computing_structure_refinement 'SHELXL-97 (Sheldrick, 1997)'
_computing_structure_solution 'SHELXS-97 (Sheldrick, 1990)'
_diffrn_ambient_temperature 123(2)
_diffrn_measured_fraction_theta_full 0.950
_diffrn_measured_fraction_theta_max 0.950
_diffrn_measurement_device_type KappaCCD
_diffrn_measurement_method 'omega & phi scans'
_diffrn_radiation_monochromator graphite
_diffrn_radiation_source 'fine-focus sealed tube'
_diffrn_radiation_type MoK\a
_diffrn_radiation_wavelength 0.71073
_diffrn_reflns_av_R_equivalents 0.0000
_diffrn_reflns_av_sigmaI/netI 0.0829
_diffrn_reflns_limit_h_max 21
_diffrn_reflns_limit_h_min -22
_diffrn_reflns_limit_k_max 14
_diffrn_reflns_limit_k_min -14
_diffrn_reflns_limit_l_max 8
_diffrn_reflns_limit_l_min -8
_diffrn_reflns_number 2833
_diffrn_reflns_theta_full 27.48
_diffrn_reflns_theta_max 27.48
_diffrn_reflns_theta_min 3.01
_exptl_absorpt_coefficient_mu 11.807
_exptl_absorpt_correction_T_max 0.6495
_exptl_absorpt_correction_T_min 0.0667
_exptl_absorpt_correction_type multi-scan
_exptl_absorpt_process_details 'SADABS (Sheldrick, 1996)'
_exptl_crystal_colour yellow
_exptl_crystal_density_diffrn 2.322
_exptl_crystal_density_method 'not measured'
_exptl_crystal_description needle
_exptl_crystal_F_000 848
_exptl_crystal_size_max 0.50
_exptl_crystal_size_mid 0.04
_exptl_crystal_size_min 0.04
_refine_diff_density_max 4.775
_refine_diff_density_min -4.484
_refine_diff_density_rms 0.525
_refine_ls_extinction_method none
_refine_ls_goodness_of_fit_ref 1.864
_refine_ls_hydrogen_treatment mixed
_refine_ls_matrix_type full
_refine_ls_number_parameters 87
_refine_ls_number_reflns 2833
_refine_ls_number_restraints 0
_refine_ls_restrained_S_all 1.864
_refine_ls_R_factor_all 0.1286
_refine_ls_R_factor_gt 0.0949
_refine_ls_shift/su_max 0.000
_refine_ls_shift/su_mean 0.000
_refine_ls_structure_factor_coef Fsqd
_refine_ls_weighting_details 'calc w=1/[\s^2^(Fo^2^)+(0.1000P)^2^+0.0000P] where P=(Fo^2^+2Fc^2^)/3'
_refine_ls_weighting_scheme calc
_refine_ls_wR_factor_gt 0.2691
_refine_ls_wR_factor_ref 0.2819
_reflns_number_gt 2106
_reflns_number_total 2833
_reflns_threshold_expression >2sigma(I)
_cod_data_source_file ic700453t-file005.cif
_cod_data_source_block twin
_cod_depositor_comments
;
The following automatic conversions were performed:
'_atom_site_symetry_multiplicity' tag replaced with
'_atom_site_symmetry_multiplicity'.

Automatic conversion script
Id: cif_correct_tags 1440 2010-10-19 06:21:57Z saulius 
;
_cod_original_sg_symbol_H-M 'P 21/n'
_cod_database_code 4339656

loop_
_symmetry_equiv_pos_as_xyz
'x, y, z'
'-x, y+1/2, -z+1/2'
'-x, -y, -z'
'x, -y-1/2, z-1/2'

loop_
_atom_site_label
_atom_site_type_symbol
_atom_site_fract_x
_atom_site_fract_y
_atom_site_fract_z
_atom_site_U_iso_or_equiv
_atom_site_adp_type
_atom_site_occupancy
_atom_site_symmetry_multiplicity
_atom_site_calc_flag
Cl1 Cl -0.1321(3) 0.3820(6) -0.1017(10) 0.0275(13) Uani 1 1 d
Au1 Au 0.35754(6) 0.22674(7) 0.29666(16) 0.0227(4) Uani 1 1 d
S1 S 0.2592(3) 0.0868(5) 0.2477(10) 0.0271(13) Uani 1 1 d
C1 C 0.1657(12) 0.1547(18) 0.204(3) 0.012(4) Uiso 1 1 d
C2 C 0.1562(14) 0.280(2) 0.189(4) 0.021(5) Uiso 1 1 d
C3 C 0.0802(14) 0.322(2) 0.139(3) 0.022(5) Uiso 1 1 d
N4 N 0.0154(13) 0.251(2) 0.116(4) 0.028(5) Uiso 1 1 d
C5 C 0.0237(16) 0.138(3) 0.131(4) 0.035(6) Uiso 1 1 d
C6 C 0.0974(14) 0.084(2) 0.179(3) 0.023(5) Uiso 1 1 d
S2 S 0.4594(3) 0.3629(5) 0.3528(9) 0.0216(12) Uani 1 1 d
C7 C 0.5509(15) 0.284(2) 0.392(4) 0.025(6) Uiso 1 1 d
C8 C 0.5534(14) 0.160(2) 0.389(4) 0.023(5) Uiso 1 1 d
C9 C 0.6283(14) 0.109(2) 0.418(3) 0.023(5) Uiso 1 1 d
N10 N 0.6966(11) 0.1775(19) 0.451(3) 0.024(4) Uiso 1 1 d
C11 C 0.6927(15) 0.294(2) 0.460(4) 0.024(5) Uiso 1 1 d
C12 C 0.6191(14) 0.356(2) 0.422(3) 0.022(5) Uiso 1 1 d

loop_
_atom_site_aniso_label
_atom_site_aniso_U_11
_atom_site_aniso_U_22
_atom_site_aniso_U_33
_atom_site_aniso_U_23
_atom_site_aniso_U_13
_atom_site_aniso_U_12
Cl1 0.015(3) 0.027(3) 0.040(4) 0.003(3) 0.001(2) 0.003(2)
Au1 0.0145(5) 0.0193(5) 0.0334(6) 0.0025(4) 0.0016(3) 0.0009(3)
S1 0.016(3) 0.018(3) 0.046(4) -0.001(3) 0.000(3) -0.003(2)
S2 0.012(3) 0.017(3) 0.035(3) 0.001(3) 0.002(2) 0.003(2)

loop_
_atom_type_symbol
_atom_type_description
_atom_type_scat_dispersion_real
_atom_type_scat_dispersion_imag
_atom_type_scat_source
C C 0.0033 0.0016 'International Tables Vol C Tables 4.2.6.8 and 6.1.1.4'
H H 0.0000 0.0000 'International Tables Vol C Tables 4.2.6.8 and 6.1.1.4'
N N 0.0061 0.0033 'International Tables Vol C Tables 4.2.6.8 and 6.1.1.4'
S S 0.1246 0.1234 'International Tables Vol C Tables 4.2.6.8 and 6.1.1.4'
Cl Cl 0.1484 0.1585 'International Tables Vol C Tables 4.2.6.8 and 6.1.1.4'
Au Au -2.0133 8.8022 'International Tables Vol C Tables 4.2.6.8 and 6.1.1.4'

loop_
_geom_angle_atom_site_label_1
_geom_angle_atom_site_label_2
_geom_angle_atom_site_label_3
_geom_angle
S1 Au1 S2 178.0(2)
C1 S1 Au1 109.6(7)
C6 C1 C2 119.0(18)
C6 C1 S1 118.3(17)
C2 C1 S1 122.6(16)
C3 C2 C1 117(2)
N4 C3 C2 122(2)
C5 N4 C3 121(2)
N4 C5 C6 123(3)
C5 C6 C1 118(2)
C7 S2 Au1 107.2(8)
C12 C7 C8 124(2)
C12 C7 S2 113.8(18)
C8 C7 S2 122.2(18)
C9 C8 C7 117(2)
C8 C9 N10 120(2)
C11 N10 C9 121.8(19)
N10 C11 C12 122(2)
C7 C12 C11 115(2)

loop_
_geom_bond_atom_site_label_1
_geom_bond_atom_site_label_2
_geom_bond_distance
Au1 S1 2.297(6)
Au1 S2 2.312(6)
S1 C1 1.75(2)
C1 C6 1.40(3)
C1 C2 1.44(3)
C2 C3 1.37(3)
C3 N4 1.36(3)
N4 C5 1.30(4)
C5 C6 1.39(4)
S2 C7 1.78(3)
C7 C12 1.41(3)
C7 C8 1.41(4)
C8 C9 1.39(3)
C9 N10 1.39(3)
N10 C11 1.34(3)
C11 C12 1.42(3)

loop_
_geom_torsion_atom_site_label_1
_geom_torsion_atom_site_label_2
_geom_torsion_atom_site_label_3
_geom_torsion_atom_site_label_4
_geom_torsion
S2 Au1 S1 C1 152(7)
Au1 S1 C1 C6 -177.4(15)
Au1 S1 C1 C2 4.0(19)
C6 C1 C2 C3 -4(3)
S1 C1 C2 C3 175.0(18)
C1 C2 C3 N4 4(3)
C2 C3 N4 C5 -4(4)
C3 N4 C5 C6 3(4)
N4 C5 C6 C1 -2(4)
C2 C1 C6 C5 3(3)
S1 C1 C6 C5 -175.8(18)
S1 Au1 S2 C7 29(7)
Au1 S2 C7 C12 177.9(17)
Au1 S2 C7 C8 -1(2)
C12 C7 C8 C9 0(3)
S2 C7 C8 C9 178.9(19)
C7 C8 C9 N10 1(3)
C8 C9 N10 C11 1(3)
C9 N10 C11 C12 -5(3)
C8 C7 C12 C11 -3(3)
S2 C7 C12 C11 178.0(19)
N10 C11 C12 C7 5(3)
